data_7718152
loop_
_publ_author_name
'Topi&#x107;, Edi'
'Sarjanovi&#x107;, Josipa'
'Musija, Danijela'
'Mandari&#x107;, Mirna'
'Cocut, Andrea'
'Hrenar, Tomica'
'Agustin, Dominique'
'Pisk, Jana'
'Vrdoljak, Vi&#x161;nja'

_publ_section_title
;
 Influence of ancillary ligands on the formation and functionality of
 oxovanadium(V) metallosupramolecular assemblies: advanced computational
 and catalytic analyses.
;
_journal_issue 13
_journal_name_full 'Dalton transactions (Cambridge, England : 2003)'
_journal_page_first 5532
_journal_page_last 5545
_journal_paper_doi 10.1039/d5dt00105f
_journal_volume 54
_journal_year 2025
_chemical_formula_moiety 'C16 H17 Mo N3 O6'
_chemical_formula_sum 'C16 H17 Mo N3 O6'
_chemical_formula_weight 443.26
_chemical_name_systematic (ethanol)-cis-(2-oxido-3-methoxybenzaldehydeisonicotinylhydrazonato)-dioxomolybdenum(vi)
_space_group_crystal_system triclinic
_space_group_IT_number 2
_space_group_name_Hall '-P 1'
_space_group_name_H-M_alt 'P -1'
_atom_sites_solution_hydrogens mixed
_audit_creation_date 2025-02-12
_audit_creation_method
;
Olex2 1.5
(compiled 2024.02.16 svn.r378c4104 for OlexSys, GUI svn.r6928)
;
_audit_update_record
;
2025-02-13 deposited with the CCDC.	2025-02-26 downloaded from the CCDC.
;
_cell_angle_alpha 113.2670(4)
_cell_angle_beta 96.4325(4)
_cell_angle_gamma 97.8303(4)
_cell_formula_units_Z 2
_cell_length_a 7.28057(4)
_cell_length_b 10.45368(5)
_cell_length_c 12.64056(6)
_cell_measurement_reflns_used 26692
_cell_measurement_temperature 293(2)
_cell_measurement_theta_max 79.7270
_cell_measurement_theta_min 3.8590
_cell_volume 860.915(8)
_computing_cell_refinement 'CrysAlisPro 1.171.42.81a (Rigaku OD, 2023)'
_computing_data_collection 'CrysAlisPro 1.171.42.81a (Rigaku OD, 2023)'
_computing_data_reduction 'CrysAlisPro 1.171.42.81a (Rigaku OD, 2023)'
_computing_molecular_graphics 'Olex2 1.5 (Dolomanov et al., 2009)'
_computing_publication_material 'Olex2 1.5 (Dolomanov et al., 2009)'
_computing_structure_refinement 'SHELXL 2019/3 (Sheldrick, 2015)'
_computing_structure_solution 'SHELXT 2018/2 (Sheldrick, 2018)'
_diffrn_ambient_temperature 293(2)
_diffrn_detector_area_resol_mean 10.0000
_diffrn_detector_type HyPix
_diffrn_measured_fraction_theta_full 1.000
_diffrn_measured_fraction_theta_max 0.984
_diffrn_measurement_details
;
List of Runs (angles in degrees, time in seconds):

  # Type    Start    End  Width  t~exp~   \w     \q     \k     \f   Frames
#--------------------------------------------------------------------------
  1  \w    -12.00  14.00   0.50    0.05    --   18.00  96.00-152.97   52
  2  \w    -15.00  11.00   0.50    0.05    --   18.00 100.00 -59.87   52
  3  \w     11.00  36.00   0.50    0.05    --   34.00  77.00 -30.82   50
  4  \w     14.00  40.00   0.50    0.05    --   34.00  73.00 -87.03   52
  5  \w     17.00  44.00   0.50    0.05    --   38.00  73.00-172.10   54
  6  \w     17.00  42.00   0.50    0.05    --   38.00  73.00  -7.59   50
  7  \w     11.00  36.00   0.50    0.05    --   34.00  77.00  10.11   50
  8  \w    -12.00  13.00   0.50    0.05    --   18.00 100.00  59.33   50
  9  \w     11.00  36.00   0.50    0.05    --   34.00  77.00 138.51   50
 10  \w     18.00  43.00   0.50    0.05    --   38.00  71.00 129.21   50
 11  \w     17.00  42.00   0.50    0.05    --   38.00  72.00  77.12   50
 12  \w     29.00  55.00   0.50    0.05    --   46.00  65.00 134.51   52
 13  \w     93.00 118.00   0.50    0.05    --   46.00  65.00 134.51   50
 14  \w     68.00 121.00   0.50    0.05    --   48.10  19.00  60.00  106
 15  \w     60.00  88.00   0.50    0.05    --   42.00  67.00  30.78   56
 16  \w     27.00  53.00   0.50    0.05    --   42.00  67.00  30.78   52
 17  \w     38.00  65.00   0.50    0.05    --   48.10  19.00  60.00   54
 18  \w     17.00  42.00   0.50    0.05    --   38.00  72.00-129.06   50
 19  \w     36.00  66.00   0.50    0.05    --   48.10  57.00-150.00   60
 20  \w     67.00  92.00   0.50    0.05    --  113.25   0.00-150.00   50
 21  \w     91.00 125.00   0.50    0.05    --  113.25  77.00-180.00   68
 22  \w    137.00 177.00   0.50    0.05    --  113.25  77.00-180.00   80
 23  \w     92.00 148.00   0.50    0.05    --  113.25  77.00 -30.00  112
 24  \w    135.00 178.00   0.50    0.05    --  113.25  77.00   0.00   86
 25  \w     91.00 128.00   0.50    0.05    --  113.25  77.00   0.00   74
 26  \w     92.00 156.00   0.50    0.05    --  113.25  77.00  30.00  128
 27  \w     91.00 140.00   0.50    0.05    --  113.25  77.00  90.00   98
 28  \w     93.00 173.00   0.50    0.05    --  113.25  77.00 120.00  160
 29  \w    141.00 167.00   0.50    0.05    --  113.25  77.00 150.00   52
 30  \w     91.00 129.00   0.50    0.05    --  113.25  77.00 150.00   76
 31  \w     96.00 122.00   0.50    0.05    --  113.25  77.00 -60.00   52
 32  \w    135.00 160.00   0.50    0.05    --  113.25  77.00 -60.00   50
 33  \w    128.00 177.00   0.50    0.05    --  113.25  77.00-120.00   98
 34  \w     94.00 120.00   0.50    0.05    --  113.25  77.00-120.00   52
 35  \w     93.00 119.00   0.50    0.05    --  113.25  77.00-150.00   52
 36  \w    124.00 149.00   0.50    0.05    --  113.25  77.00-150.00   50
 37  \w     91.00 157.00   0.50    0.05    --  113.25  75.00-133.81  132
 38  \w     95.00 142.00   0.50    0.05    --  113.25  77.00 -90.00   94
 39  \w    100.00 125.00   0.50    0.05    --  113.25  61.00-150.00   50
 40  \w     91.00 178.00   0.50    0.05    --  113.25  77.00  60.00  174
 41  \w    100.00 147.00   0.50    0.05    --  113.25  61.00  60.00   94
 42  \w     99.00 132.00   0.50    0.05    --  113.25  61.00  30.00   66
 43  \w     98.00 143.00   0.50    0.05    --  113.25  61.00  90.00   90
 44  \w     97.00 150.00   0.50    0.05    --  113.25  62.00 177.26  106
 45  \w     97.00 136.00   0.50    0.05    --  113.25  61.00 120.00   78
 46  \w    153.00 178.00   0.50    0.05    --  113.25  61.00  30.00   50
 47  \w    148.00 178.00   0.50    0.05    --  113.25  61.00-150.00   60
 48  \w    148.00 174.00   0.50    0.05    --  113.25  61.00 -90.00   52
 49  \w     98.00 144.00   0.50    0.05    --  113.25  61.00 -90.00   92
 50  \w     99.00 161.00   0.50    0.05    --  113.25  61.00 -60.00  124
 51  \w    102.00 134.00   0.50    0.05    --  113.25  61.00 -30.00   64
 52  \w    103.00 150.00   0.50    0.05    --  113.25  61.00   0.00   94
 53  \w    113.00 138.00   0.50    0.05    --  113.25  45.00  60.00   50
 54  \w    100.00 127.00   0.50    0.05    --  113.25  61.00 150.00   54
 55  \w    141.00 169.00   0.50    0.05    --  113.25  45.00 150.00   56
 56  \w    149.00 174.00   0.50    0.05    --  113.25  61.00  90.00   50
 57  \w    108.00 133.00   0.50    0.05    --  113.25  30.00 120.00   50
 58  \w    142.00 168.00   0.50    0.05    --  113.25  30.00  30.00   52
 59  \w    111.00 137.00   0.50    0.05    --  113.25  45.00 -90.00   52
 60  \w    122.00 148.00   0.50    0.05    --  113.25  45.00-120.00   52
 61  \w    107.00 166.00   0.50    0.05    --  113.25  45.00-150.00  118
 62  \w    117.00 143.00   0.50    0.05    --  113.25  30.00-120.00   52
 63  \w    118.00 178.00   0.50    0.05    --  113.25   0.00-150.00  120
 64  \w    139.00 165.00   0.50    0.05    --  113.25  30.00 -90.00   52
 65  \w    114.00 139.00   0.50    0.05    --  113.25  30.00 -30.00   50
 66  \w    153.00 178.00   0.50    0.05    --  113.25  30.00 -30.00   50
 67  \w    104.00 160.00   0.50    0.05    --  113.25  17.00  13.05  112
 68  \w    131.00 178.00   0.50    0.05    --  113.25 125.00 -30.00   94
 69  \w    124.00 177.00   0.50    0.05    --  113.25 125.00 -60.00  106
 70  \w    112.00 137.00   0.50    0.05    --  113.25 127.00 -28.00   50
 71  \w    115.00 145.00   0.50    0.05    --  113.25 125.00  30.00   60
 72  \w    151.00 178.00   0.50    0.05    --  113.25 125.00  30.00   54
 73  \w    153.00 178.00   0.50    0.05    --  113.25 125.00  90.00   50
 74  \w    104.00 140.00   0.50    0.05    --  113.25 145.00 139.00   72
 75  \w    116.00 159.00   0.50    0.05    --  113.25 125.00 150.00   86
 76  \w    119.00 151.00   0.50    0.05    --  113.25 125.00 120.00   64
 77  \w    111.00 138.00   0.50    0.05    --  113.25 125.00  90.00   54
 78  \w    117.00 163.00   0.50    0.05    --  113.25 125.00 -90.00   92
 79  \w    131.00 157.00   0.50    0.05    --  113.25 125.00-120.00   52
 80  \w     42.00  67.00   0.50    0.05    --  113.25 -61.00-120.00   50
 81  \w     61.00  90.00   0.50    0.05    --  113.25 -77.00-150.00   58
 82  \w     80.00 105.00   0.50    0.05    --  113.25 -77.00-120.00   50
 83  \w     42.00  77.00   0.50    0.05    --  113.25 -77.00-120.00   70
 84  \w     60.00  98.00   0.50    0.05    --  113.25 -77.00 -60.00   76
 85  \w     73.00  98.00   0.50    0.05    --  113.25 -77.00 120.00   50
 86  \w     43.00  85.00   0.50    0.05    --  113.25 -77.00  90.00   84
 87  \w     42.00  70.00   0.50    0.05    --  113.25 -77.00 -30.00   56
 88  \w     42.00  68.00   0.50    0.05    --  113.25 -61.00 -90.00   52
 89  \w     42.00  67.00   0.50    0.05    --  113.25 -61.00-180.00   50
 90  \w     91.00 140.00   0.50    0.05    --  113.25 -86.00-105.18   98
 91  \w     46.00  71.00   0.50    0.05    --  113.25-127.00-104.00   50
 92  \w     45.00  78.00   0.50    0.05    --  113.25-125.00-180.00   66
 93  \w     38.00  93.00   0.50    0.05    --   48.10-127.00-104.00  110
 94  \w     45.00  79.00   0.50    0.05    --  113.25-125.00 -30.00   68
 95  \w     87.00 125.00   0.50    0.05    --  113.25-145.00  87.00   76
 96  \w     48.00  91.00   0.50    0.05    --  113.25-125.00 120.00   86
 97  \w     46.00 107.00   0.50    0.05    --   48.10-145.00  87.00  122
 98  \w     48.00  76.00   0.50    0.05    --  113.25-125.00   0.00   56
 99  \w     76.00 105.00   0.50    0.05    --  113.25 -95.00  90.00   58
100  \w     57.00 111.00   0.50    0.05    --  113.25-125.00  90.00  108
101  \w     78.00 104.00   0.50    0.05    --  113.25 -95.00 150.00   52
102  \w     69.00 102.00   0.50    0.05    --  113.25 -95.00   0.00   66
103  \w     66.00  93.00   0.50    0.05    --  113.25 -95.00  60.00   54
104  \w     44.00  80.00   0.50    0.05    --  113.25-125.00-120.00   72
105  \w     45.00  80.00   0.50    0.05    --  113.25-125.00-150.00   70
106  \w     86.00 111.00   0.50    0.05    --  113.25-125.00-150.00   50
107  \w     81.00 106.00   0.50    0.05    --  113.25 -95.00-120.00   50
108  \w     43.00  73.00   0.50    0.05    --  113.25 -87.00  76.41   60
109  \w     92.00 118.00   0.50    0.05    --  113.25 -87.00  76.41   52
110  \w    -73.00 -31.00   0.50    0.05    --  -48.10 -62.00  70.63   84
111  \w    -58.00 -33.00   0.50    0.05    --  -48.10 -57.00 -60.00   50
112  \w    -75.00 -37.00   0.50    0.05    --  -48.10 -57.00-120.00   76
113  \w   -119.00 -86.00   0.50    0.05    --  -48.10 -57.00-120.00   66
114  \w   -117.00 -91.00   0.50    0.05    --  -48.10 -57.00 -60.00   52
115  \w   -114.00 -82.00   0.50    0.05    --  -48.10-127.00-104.00   64
116  \w   -141.00-116.00   0.50    0.05    --  -91.75-127.00-104.00   50
117  \w   -115.00 -88.00   0.50    0.05    --  -48.10-145.00  87.00   54
118  \w   -130.00-105.00   0.50    0.05    --  -91.75-145.00  87.00   50
119  \w    -94.00 -68.00   0.50    0.05    --  -82.00 -53.00 -31.89   52
120  \w    -76.00 -51.00   0.50    0.05    --  -70.00 -67.00 -54.45   50
121  \w   -104.00 -78.00   0.50    0.05    --  -91.75 -68.00-142.47   52
122  \w    -78.00 -52.00   0.50    0.05    --  -70.00 -67.00-149.25   52
123  \w   -101.00 -73.00   0.50    0.05    --  -91.75 -67.00 -93.39   56
124  \w   -101.00 -73.00   0.50    0.05    --  -91.75 -67.00 -39.36   56
125  \w    -85.00 -53.00   0.50    0.05    --  -70.00 -67.00 -40.47   64
126  \w    -91.00 -64.00   0.50    0.05    --  -82.00 -66.00 -77.73   54
127  \w   -141.00-114.00   0.50    0.05    --  -70.00 -67.00 -54.45   54
128  \w   -108.00 -73.00   0.50    0.05    --  -91.75 -67.00  51.97   70
129  \w    -80.00 -53.00   0.50    0.05    --  -70.00 -67.00 145.77   54
130  \w    -94.00 -68.00   0.50    0.05    --  -86.00 -66.00 140.47   52
131  \w   -108.00 -73.00   0.50    0.05    --  -91.75 -67.00 127.52   70
132  \w    -90.00 -48.00   0.50    0.05    --  -66.00 -66.00 177.72   84
133  \w   -154.00-128.00   0.50    0.05    --  -86.00 -66.00 140.47   52
134  \w    -72.00 -42.00   0.50    0.05    --  -58.00 -65.00  40.45   60
135  \w    -95.00 -68.00   0.50    0.05    --  -86.00 -65.00 -28.71   54
136  \w    -85.00 -37.00   0.50    0.05    --  -54.00 -65.00   9.38   96
137  \w    -82.00 -56.00   0.50    0.05    --  -74.00 -65.00 -72.36   52
138  \w    -78.00 -52.00   0.50    0.05    --  -70.00 -65.00-110.55   52
139  \w    -80.00 -52.00   0.50    0.05    --  -70.00 -65.00-124.84   56
140  \w    -79.00 -53.00   0.50    0.05    --  -70.00 -63.00-137.97   52
141  \w    -99.00 -74.00   0.50    0.05    --  -91.75 -66.00-123.37   50
142  \w   -100.00 -75.00   0.50    0.05    --  -91.75 -62.00-157.89   50
143  \w    -83.00 -58.00   0.50    0.05    --  -74.00 -63.00-165.94   50
144  \w   -140.00-114.00   0.50    0.05    --  -70.00 -65.00-124.84   52
145  \w   -101.00 -75.00   0.50    0.05    --  -91.75 -62.00 -65.88   52
146  \w    -85.00 -57.00   0.50    0.05    --  -74.00 -62.00-105.79   56
147  \w   -140.00-113.00   0.50    0.05    --  -74.00 -62.00-105.79   54
148  \w   -102.00 -75.00   0.50    0.05    --  -91.75 -61.00-109.01   54
149  \w   -101.00 -75.00   0.50    0.05    --  -91.75 -61.00 -90.00   52
150  \w   -101.00 -75.00   0.50    0.05    --  -91.75 -61.00-120.00   52
151  \w   -101.00 -76.00   0.50    0.05    --  -91.75 -60.00-139.16   50
152  \w   -107.00 -75.00   0.50    0.05    --  -91.75 -62.00  17.79   64
153  \w    -78.00 -51.00   0.50    0.05    --  -66.00 -59.00  60.71   54
154  \w    -85.00 -59.00   0.50    0.05    --  -74.00 -58.00  42.50   52
155  \w   -111.00 -77.00   0.50    0.05    --  -91.75 -58.00  76.19   68
156  \w   -106.00 -76.00   0.50    0.05    --  -91.75 -58.00  94.53   60
157  \w   -126.00 -99.00   0.50    0.05    --  -66.00 -58.00  99.37   54
158  \w    -99.00 -64.00   0.50    0.05    --  -78.00 -57.00  36.05   70
159  \w    -85.00 -59.00   0.50    0.05    --  -74.00 -57.00  81.75   52
160  \w   -100.00 -69.00   0.50    0.05    --  -82.00 -56.00  19.18   62
161  \w    -84.00 -59.00   0.50    0.05    --  -74.00 -56.00   1.03   50
162  \w    -87.00 -60.00   0.50    0.05    --  -74.00 -55.00 -19.01   54
163  \w    -98.00 -63.00   0.50    0.05    --  -78.00 -56.00  95.20   70
164  \w    -78.00 -53.00   0.50    0.05    --  -66.00 -58.00  99.37   50
165  \w    -96.00 -64.00   0.50    0.05    --  -82.00 -64.00 163.18   64
166  \w    -89.00 -57.00   0.50    0.05    --  -74.00 -64.00 174.24   64
167  \w    -78.00 -53.00   0.50    0.05    --  -91.75 127.00 -28.00   50
168  \w    -63.00 -37.00   0.50    0.05    --  -48.10 127.00 -28.00   52
169  \w    -85.00 -58.00   0.50    0.05    --  -48.10 145.00 139.00   54
;
_diffrn_measurement_device 'four-circle diffractometer'
_diffrn_measurement_device_type 'XtaLAB Synergy, Dualflex, HyPix'
_diffrn_measurement_method '\w scans'
_diffrn_radiation_type CuK\a
_diffrn_radiation_wavelength 1.54184
_diffrn_reflns_av_R_equivalents 0.0357
_diffrn_reflns_av_unetI/netI 0.0156
_diffrn_reflns_Laue_measured_fraction_full 1.000
_diffrn_reflns_Laue_measured_fraction_max 0.984
_diffrn_reflns_limit_h_max 9
_diffrn_reflns_limit_h_min -7
_diffrn_reflns_limit_k_max 13
_diffrn_reflns_limit_k_min -13
_diffrn_reflns_limit_l_max 16
_diffrn_reflns_limit_l_min -16
_diffrn_reflns_number 32242
_diffrn_reflns_point_group_measured_fraction_full 1.000
_diffrn_reflns_point_group_measured_fraction_max 0.984
_diffrn_reflns_theta_full 67.684
_diffrn_reflns_theta_max 79.888
_diffrn_reflns_theta_min 3.871
_exptl_absorpt_coefficient_mu 6.596
_exptl_absorpt_correction_T_max 1.000
_exptl_absorpt_correction_T_min 0.277
_exptl_absorpt_correction_type gaussian
_exptl_absorpt_process_details
;
CrysAlisPro 1.171.42.81a (Rigaku Oxford Diffraction, 2023)
Numerical absorption correction based on gaussian integration over
a multifaceted crystal model
Empirical absorption correction using spherical harmonics,
implemented in SCALE3 ABSPACK scaling algorithm.
;
_exptl_crystal_colour orange
_exptl_crystal_colour_primary orange
_exptl_crystal_density_diffrn 1.710
_exptl_crystal_description block
_exptl_crystal_F_000 448
_exptl_crystal_size_max 0.264
_exptl_crystal_size_mid 0.213
_exptl_crystal_size_min 0.146
_refine_diff_density_max 0.366
_refine_diff_density_min -0.418
_refine_diff_density_rms 0.059
_refine_ls_extinction_coef 0.0137(4)
_refine_ls_extinction_expression Fc^*^=kFc[1+0.001xFc^2^\l^3^/sin(2\q)]^-1/4^
_refine_ls_extinction_method 'SHELXL-2019/2 (Sheldrick 2019)'
_refine_ls_goodness_of_fit_ref 1.070
_refine_ls_hydrogen_treatment mixed
_refine_ls_matrix_type full
_refine_ls_number_parameters 242
_refine_ls_number_reflns 3703
_refine_ls_number_restraints 0
_refine_ls_restrained_S_all 1.070
_refine_ls_R_factor_all 0.0198
_refine_ls_R_factor_gt 0.0197
_refine_ls_shift/su_max 0.002
_refine_ls_shift/su_mean 0.000
_refine_ls_structure_factor_coef Fsqd
_refine_ls_weighting_details 'w=1/[\s^2^(Fo^2^)+(0.0268P)^2^+0.3936P] where P=(Fo^2^+2Fc^2^)/3'
_refine_ls_weighting_scheme calc
_refine_ls_wR_factor_gt 0.0515
_refine_ls_wR_factor_ref 0.0516
_reflns_Friedel_coverage 0.000
_reflns_number_gt 3675
_reflns_number_total 3703
_reflns_threshold_expression 'I > 2\s(I)'
_cod_data_source_file d5dt00105f2.cif
_cod_data_source_block exp_6176_auto
_cod_depositor_comments 'Adding full bibliography for 7718146--7718153.cif.'
_cod_database_code 7718152
_shelx_shelxl_version_number 2019/3
_shelx_space_group_comment
;
The symmetry employed for this shelxl refinement is uniquely defined
by the following loop, which should always be used as a source of
symmetry information in preference to the above space-group names.
They are only intended as comments.
;
_shelx_estimated_absorpt_t_max 0.446
_shelx_estimated_absorpt_t_min 0.275
_olex2_refinement_description
;
1. Fixed Uiso
 At 1.2 times of:
  All C(H) groups, All C(H,H) groups
 At 1.5 times of:
  All C(H,H,H) groups
2.a Secondary CH2 refined with riding coordinates:
 C25(H25A,H25B)
2.b Aromatic/amide H refined with riding coordinates:
 C17(H17), C6(H6), C11(H11), C13(H13), C12(H12), C18(H18), C21(H21), C20(H20)
2.c Idealised Me refined as rotating group:
 C15(H15A,H15B,H15C), C26(H26A,H26B,H26C)
;
_olex2_submission_special_instructions 'No special instructions were received'
_oxdiff_exptl_absorpt_empirical_details
;
Empirical correction (ABSPACK) includes:
- Absorption correction using spherical harmonics
- Frame scaling
- Detector area scaling
;

loop_
_space_group_symop_operation_xyz
'x, y, z'
'-x, -y, -z'

loop_
_atom_site_label
_atom_site_type_symbol
_atom_site_fract_x
_atom_site_fract_y
_atom_site_fract_z
_atom_site_U_iso_or_equiv
_atom_site_adp_type
_atom_site_occupancy
_atom_site_site_symmetry_order
_atom_site_calc_flag
_atom_site_refinement_flags_posn
_atom_site_refinement_flags_adp
_atom_site_refinement_flags_occupancy
_atom_site_disorder_assembly
_atom_site_disorder_group
Mo1 Mo 0.56332(2) 0.47265(2) 0.75392(2) 0.02944(7) Uani 1 1 d . . . . .
O2 O 0.62651(18) 0.68659(12) 0.83417(11) 0.0361(3) Uani 1 1 d . . . . .
O9 O 0.37953(18) 0.30062(12) 0.66053(10) 0.0345(3) Uani 1 1 d . . . . .
O14 O 0.29877(19) 0.02371(13) 0.54614(12) 0.0402(3) Uani 1 1 d . . . . .
O24 O 0.3147(2) 0.52190(15) 0.85379(13) 0.0434(3) Uani 1 1 d . . . . .
O22 O 0.6618(2) 0.44349(14) 0.86842(12) 0.0438(3) Uani 1 1 d . . . . .
O23 O 0.7254(2) 0.44969(15) 0.66462(13) 0.0443(3) Uani 1 1 d . . . . .
N5 N 0.3840(2) 0.55760(15) 0.65099(13) 0.0331(3) Uani 1 1 d . . . . .
N4 N 0.4119(2) 0.70578(15) 0.69445(14) 0.0368(3) Uani 1 1 d . . . . .
C8 C 0.2809(2) 0.24810(17) 0.55087(14) 0.0315(3) Uani 1 1 d . . . . .
N19 N 0.6785(3) 1.21129(16) 0.97839(16) 0.0472(4) Uani 1 1 d . . . . .
C3 C 0.5411(3) 0.76043(17) 0.78777(15) 0.0332(3) Uani 1 1 d . . . . .
C7 C 0.2188(3) 0.33398(18) 0.49833(15) 0.0341(4) Uani 1 1 d . . . . .
C16 C 0.5947(3) 0.91742(17) 0.85071(15) 0.0339(4) Uani 1 1 d . . . . .
C17 C 0.5082(3) 1.0051(2) 0.81203(18) 0.0431(4) Uani 1 1 d . . . . .
H17 H 0.420501 0.966818 0.742610 0.052 Uiso 1 1 calc R U . . .
C6 C 0.2644(3) 0.48756(19) 0.55519(15) 0.0348(4) Uani 1 1 d . . . . .
H6 H 0.204041 0.538092 0.520656 0.042 Uiso 1 1 calc R U . . .
C11 C 0.1248(3) 0.0396(2) 0.37748(17) 0.0430(4) Uani 1 1 d . . . . .
H11 H 0.094597 -0.058595 0.336011 0.052 Uiso 1 1 calc R U . . .
C13 C 0.1060(3) 0.2703(2) 0.38532(16) 0.0410(4) Uani 1 1 d . . . . .
H13 H 0.062340 0.326784 0.350696 0.049 Uiso 1 1 calc R U . . .
C12 C 0.0608(3) 0.1251(2) 0.32670(17) 0.0465(5) Uani 1 1 d . . . . .
H12 H -0.013332 0.083522 0.252264 0.056 Uiso 1 1 calc R U . . .
C10 C 0.2331(2) 0.09848(18) 0.48914(16) 0.0342(4) Uani 1 1 d . . . . .
C18 C 0.5538(3) 1.1496(2) 0.8778(2) 0.0481(5) Uani 1 1 d . . . . .
H18 H 0.494864 1.207470 0.850940 0.058 Uiso 1 1 calc R U . . .
C21 C 0.7282(3) 0.98016(19) 0.95294(17) 0.0404(4) Uani 1 1 d . . . . .
H21 H 0.792016 0.925135 0.980669 0.049 Uiso 1 1 calc R U . . .
C15 C 0.2711(3) -0.12707(19) 0.48077(19) 0.0449(5) Uani 1 1 d . . . . .
H15A H 0.321780 -0.147271 0.410230 0.067 Uiso 1 1 calc R U . . .
H15B H 0.138765 -0.167470 0.461169 0.067 Uiso 1 1 calc R U . . .
H15C H 0.334401 -0.167449 0.527130 0.067 Uiso 1 1 calc R U . . .
C25 C 0.1238(3) 0.4496(3) 0.8291(2) 0.0553(6) Uani 1 1 d . . . . .
H25A H 0.074338 0.416383 0.746311 0.066 Uiso 1 1 calc R U . . .
H25B H 0.048964 0.515405 0.872401 0.066 Uiso 1 1 calc R U . . .
C20 C 0.7646(3) 1.1267(2) 1.01289(19) 0.0477(5) Uani 1 1 d . . . . .
H20 H 0.854585 1.168263 1.081321 0.057 Uiso 1 1 calc R U . . .
C26 C 0.1058(4) 0.3263(3) 0.8612(2) 0.0744(9) Uani 1 1 d . . . . .
H26A H 0.169594 0.256598 0.813131 0.112 Uiso 1 1 calc R U . . .
H26B H -0.025114 0.284975 0.849170 0.112 Uiso 1 1 calc R U . . .
H26C H 0.161379 0.357873 0.942098 0.112 Uiso 1 1 calc R U . . .
H24 H 0.329(4) 0.594(3) 0.906(2) 0.055(7) Uiso 1 1 d . . . . .

loop_
_atom_site_aniso_label
_atom_site_aniso_U_11
_atom_site_aniso_U_22
_atom_site_aniso_U_33
_atom_site_aniso_U_23
_atom_site_aniso_U_13
_atom_site_aniso_U_12
Mo1 0.03353(10) 0.02029(8) 0.03075(9) 0.00828(6) 0.00092(5) 0.00466(5)
O2 0.0422(7) 0.0213(5) 0.0385(6) 0.0091(5) -0.0014(5) 0.0037(5)
O9 0.0424(7) 0.0225(5) 0.0306(6) 0.0060(5) -0.0005(5) 0.0026(5)
O14 0.0440(7) 0.0230(6) 0.0438(7) 0.0060(5) 0.0031(6) 0.0035(5)
O24 0.0446(8) 0.0300(7) 0.0411(7) 0.0006(6) 0.0127(6) 0.0009(6)
O22 0.0521(8) 0.0335(7) 0.0419(7) 0.0158(6) -0.0035(6) 0.0054(6)
O23 0.0479(8) 0.0382(7) 0.0485(7) 0.0177(6) 0.0137(6) 0.0113(6)
N5 0.0381(8) 0.0232(6) 0.0358(7) 0.0110(6) 0.0024(6) 0.0065(6)
N4 0.0444(9) 0.0226(7) 0.0408(8) 0.0117(6) 0.0024(7) 0.0076(6)
C8 0.0289(8) 0.0262(8) 0.0306(8) 0.0042(6) 0.0049(6) 0.0020(6)
N19 0.0570(11) 0.0244(7) 0.0542(10) 0.0102(7) 0.0164(8) 0.0032(7)
C3 0.0390(9) 0.0231(7) 0.0371(8) 0.0113(7) 0.0085(7) 0.0072(7)
C7 0.0334(9) 0.0315(8) 0.0314(8) 0.0082(7) 0.0051(7) 0.0029(7)
C16 0.0397(9) 0.0233(8) 0.0379(9) 0.0107(7) 0.0125(7) 0.0052(7)
C17 0.0527(12) 0.0301(9) 0.0456(10) 0.0163(8) 0.0062(9) 0.0062(8)
C6 0.0369(9) 0.0320(8) 0.0346(8) 0.0137(7) 0.0032(7) 0.0078(7)
C11 0.0423(10) 0.0312(9) 0.0381(9) 0.0005(7) 0.0030(8) -0.0020(7)
C13 0.0397(10) 0.0435(10) 0.0343(9) 0.0135(8) 0.0008(7) 0.0038(8)
C12 0.0444(11) 0.0463(11) 0.0319(9) 0.0052(8) -0.0027(8) -0.0028(9)
C10 0.0308(9) 0.0278(8) 0.0364(8) 0.0057(7) 0.0084(7) 0.0036(6)
C18 0.0583(13) 0.0293(9) 0.0609(12) 0.0221(9) 0.0140(10) 0.0094(8)
C21 0.0437(11) 0.0290(9) 0.0456(10) 0.0130(8) 0.0067(8) 0.0066(7)
C15 0.0449(11) 0.0239(8) 0.0553(11) 0.0063(8) 0.0093(9) 0.0042(7)
C25 0.0360(11) 0.0528(13) 0.0574(13) 0.0036(10) 0.0067(9) 0.0075(9)
C20 0.0533(12) 0.0309(9) 0.0462(11) 0.0062(8) 0.0055(9) 0.0013(8)
C26 0.0789(19) 0.0564(15) 0.0607(15) 0.0075(12) 0.0170(14) -0.0247(14)

loop_
_atom_type_symbol
_atom_type_description
_atom_type_scat_dispersion_real
_atom_type_scat_dispersion_imag
_atom_type_scat_source
C C 0.0181 0.0091 'International Tables Vol C Tables 4.2.6.8 and 6.1.1.4'
H H 0.0000 0.0000 'International Tables Vol C Tables 4.2.6.8 and 6.1.1.4'
Mo Mo -0.0483 2.7339 'International Tables Vol C Tables 4.2.6.8 and 6.1.1.4'
N N 0.0311 0.0180 'International Tables Vol C Tables 4.2.6.8 and 6.1.1.4'
O O 0.0492 0.0322 'International Tables Vol C Tables 4.2.6.8 and 6.1.1.4'

loop_
_exptl_crystal_face_index_h
_exptl_crystal_face_index_k
_exptl_crystal_face_index_l
_exptl_crystal_face_perp_dist
0 0 1 0.1020
0 -2 1 0.0981
0 2 -1 0.1152
1 -2 1 0.0941
2 1 -1 0.1030
-1 0 0 0.0978
0 0 -1 0.0438

loop_
_geom_angle_atom_site_label_1
_geom_angle_atom_site_label_2
_geom_angle_atom_site_label_3
_geom_angle
_geom_angle_site_symmetry_1
_geom_angle_site_symmetry_3
_geom_angle_publ_flag
O2 Mo1 O24 78.44(5) . . ?
O2 Mo1 N5 71.75(5) . . ?
O9 Mo1 O2 149.00(5) . . ?
O9 Mo1 O24 80.47(5) . . ?
O9 Mo1 N5 81.38(5) . . ?
O22 Mo1 O2 96.64(6) . . ?
O22 Mo1 O9 104.16(6) . . ?
O22 Mo1 O24 85.67(7) . . ?
O22 Mo1 O23 104.91(7) . . ?
O22 Mo1 N5 160.11(6) . . ?
O23 Mo1 O2 97.82(6) . . ?
O23 Mo1 O9 98.70(6) . . ?
O23 Mo1 O24 169.19(6) . . ?
O23 Mo1 N5 92.87(6) . . ?
N5 Mo1 O24 76.33(6) . . ?
C3 O2 Mo1 119.23(11) . . ?
C8 O9 Mo1 132.82(11) . . ?
C10 O14 C15 116.86(15) . . ?
Mo1 O24 H24 117(2) . . ?
C25 O24 Mo1 132.11(12) . . ?
C25 O24 H24 110(2) . . ?
N4 N5 Mo1 115.66(10) . . ?
C6 N5 Mo1 128.19(12) . . ?
C6 N5 N4 116.10(15) . . ?
C3 N4 N5 108.65(14) . . ?
O9 C8 C7 123.14(15) . . ?
O9 C8 C10 117.16(16) . . ?
C7 C8 C10 119.65(16) . . ?
C20 N19 C18 117.06(17) . . ?
O2 C3 C16 116.58(16) . . ?
N4 C3 O2 124.68(15) . . ?
N4 C3 C16 118.71(16) . . ?
C8 C7 C6 122.83(16) . . ?
C8 C7 C13 119.68(16) . . ?
C13 C7 C6 117.49(17) . . ?
C17 C16 C3 121.29(17) . . ?
C17 C16 C21 118.14(17) . . ?
C21 C16 C3 120.52(16) . . ?
C16 C17 H17 120.5 . . ?
C18 C17 C16 119.0(2) . . ?
C18 C17 H17 120.5 . . ?
N5 C6 C7 123.27(16) . . ?
N5 C6 H6 118.4 . . ?
C7 C6 H6 118.4 . . ?
C12 C11 H11 119.5 . . ?
C10 C11 H11 119.5 . . ?
C10 C11 C12 121.02(18) . . ?
C7 C13 H13 120.0 . . ?
C12 C13 C7 119.92(19) . . ?
C12 C13 H13 120.0 . . ?
C11 C12 H12 119.7 . . ?
C13 C12 C11 120.61(18) . . ?
C13 C12 H12 119.7 . . ?
O14 C10 C8 115.81(16) . . ?
O14 C10 C11 125.09(16) . . ?
C11 C10 C8 119.10(18) . . ?
N19 C18 C17 123.4(2) . . ?
N19 C18 H18 118.3 . . ?
C17 C18 H18 118.3 . . ?
C16 C21 H21 120.8 . . ?
C20 C21 C16 118.48(19) . . ?
C20 C21 H21 120.8 . . ?
O14 C15 H15A 109.5 . . ?
O14 C15 H15B 109.5 . . ?
O14 C15 H15C 109.5 . . ?
H15A C15 H15B 109.5 . . ?
H15A C15 H15C 109.5 . . ?
H15B C15 H15C 109.5 . . ?
O24 C25 H25A 109.2 . . ?
O24 C25 H25B 109.2 . . ?
O24 C25 C26 111.9(2) . . ?
H25A C25 H25B 107.9 . . ?
C26 C25 H25A 109.2 . . ?
C26 C25 H25B 109.2 . . ?
N19 C20 C21 123.8(2) . . ?
N19 C20 H20 118.1 . . ?
C21 C20 H20 118.1 . . ?
C25 C26 H26A 109.5 . . ?
C25 C26 H26B 109.5 . . ?
C25 C26 H26C 109.5 . . ?
H26A C26 H26B 109.5 . . ?
H26A C26 H26C 109.5 . . ?
H26B C26 H26C 109.5 . . ?

loop_
_geom_bond_atom_site_label_1
_geom_bond_atom_site_label_2
_geom_bond_distance
_geom_bond_site_symmetry_2
_geom_bond_publ_flag
Mo1 O2 2.0163(12) . ?
Mo1 O9 1.9317(12) . ?
Mo1 O24 2.3208(14) . ?
Mo1 O22 1.6962(13) . ?
Mo1 O23 1.6989(14) . ?
Mo1 N5 2.2436(14) . ?
O2 C3 1.317(2) . ?
O9 C8 1.344(2) . ?
O14 C10 1.352(2) . ?
O14 C15 1.434(2) . ?
O24 C25 1.425(3) . ?
O24 H24 0.76(3) . ?
N5 N4 1.3998(19) . ?
N5 C6 1.285(2) . ?
N4 C3 1.294(2) . ?
C8 C7 1.402(3) . ?
C8 C10 1.415(2) . ?
N19 C18 1.339(3) . ?
N19 C20 1.326(3) . ?
C3 C16 1.484(2) . ?
C7 C6 1.447(2) . ?
C7 C13 1.413(2) . ?
C16 C17 1.385(3) . ?
C16 C21 1.386(3) . ?
C17 H17 0.9300 . ?
C17 C18 1.376(3) . ?
C6 H6 0.9300 . ?
C11 H11 0.9300 . ?
C11 C12 1.388(3) . ?
C11 C10 1.388(3) . ?
C13 H13 0.9300 . ?
C13 C12 1.372(3) . ?
C12 H12 0.9300 . ?
C18 H18 0.9300 . ?
C21 H21 0.9300 . ?
C21 C20 1.385(3) . ?
C15 H15A 0.9600 . ?
C15 H15B 0.9600 . ?
C15 H15C 0.9600 . ?
C25 H25A 0.9700 . ?
C25 H25B 0.9700 . ?
C25 C26 1.491(4) . ?
C20 H20 0.9300 . ?
C26 H26A 0.9600 . ?
C26 H26B 0.9600 . ?
C26 H26C 0.9600 . ?

loop_
_geom_torsion_atom_site_label_1
_geom_torsion_atom_site_label_2
_geom_torsion_atom_site_label_3
_geom_torsion_atom_site_label_4
_geom_torsion
_geom_torsion_site_symmetry_1
_geom_torsion_site_symmetry_2
_geom_torsion_site_symmetry_3
_geom_torsion_site_symmetry_4
_geom_torsion_publ_flag
Mo1 O2 C3 N4 2.4(2) . . . . ?
Mo1 O2 C3 C16 -179.66(11) . . . . ?
Mo1 O9 C8 C7 -33.2(2) . . . . ?
Mo1 O9 C8 C10 149.30(13) . . . . ?
Mo1 O24 C25 C26 79.6(3) . . . . ?
Mo1 N5 N4 C3 0.22(18) . . . . ?
Mo1 N5 C6 C7 2.8(3) . . . . ?
O2 C3 C16 C17 -177.44(17) . . . . ?
O2 C3 C16 C21 0.0(3) . . . . ?
O9 C8 C7 C6 3.5(3) . . . . ?
O9 C8 C7 C13 -176.14(17) . . . . ?
O9 C8 C10 O14 -2.4(2) . . . . ?
O9 C8 C10 C11 177.40(16) . . . . ?
N5 N4 C3 O2 -1.6(2) . . . . ?
N5 N4 C3 C16 -179.50(15) . . . . ?
N4 N5 C6 C7 179.98(16) . . . . ?
N4 C3 C16 C17 0.6(3) . . . . ?
N4 C3 C16 C21 178.03(17) . . . . ?
C8 C7 C6 N5 9.2(3) . . . . ?
C8 C7 C13 C12 -1.3(3) . . . . ?
C3 C16 C17 C18 175.66(18) . . . . ?
C3 C16 C21 C20 -175.74(18) . . . . ?
C7 C8 C10 O14 179.94(15) . . . . ?
C7 C8 C10 C11 -0.2(3) . . . . ?
C7 C13 C12 C11 0.1(3) . . . . ?
C16 C17 C18 N19 0.0(3) . . . . ?
C16 C21 C20 N19 0.2(3) . . . . ?
C17 C16 C21 C20 1.8(3) . . . . ?
C6 N5 N4 C3 -177.33(16) . . . . ?
C6 C7 C13 C12 179.05(18) . . . . ?
C13 C7 C6 N5 -171.11(18) . . . . ?
C12 C11 C10 O14 178.85(18) . . . . ?
C12 C11 C10 C8 -1.0(3) . . . . ?
C10 C8 C7 C6 -179.02(16) . . . . ?
C10 C8 C7 C13 1.3(3) . . . . ?
C10 C11 C12 C13 1.0(3) . . . . ?
C18 N19 C20 C21 -2.0(3) . . . . ?
C21 C16 C17 C18 -1.8(3) . . . . ?
C15 O14 C10 C8 -173.01(15) . . . . ?
C15 O14 C10 C11 7.2(3) . . . . ?
C20 N19 C18 C17 1.9(3) . . . . ?
